data_4350527
loop_
_publ_author_name
'Ouellette, Wayne'
'Prosvirin, Andrey V.'
'Chieffo, Vincent'
'Dunbar, Kim R.'
'Hudson, Bruce'
'Zubieta, Jon'

_publ_section_title
;
 Solid-state coordination chemistry of the Cu/triazolate/X system (X = F-,
 Cl-, Br-, I-, OH-, and SO4(2-)).
;
_journal_issue 23
_journal_name_full 'Inorganic chemistry'
_journal_page_first 9346
_journal_page_last 9366
_journal_paper_doi 10.1021/ic061102e
_journal_volume 45
_journal_year 2006
_chemical_formula_sum 'C H Br Cu N1.5'
_chemical_formula_weight 177.48
_space_group_IT_number 15
_space_group_name_Hall '-C 2yc'
_space_group_name_H-M_alt 'C 1 2/c 1'
_symmetry_cell_setting monoclinic
_symmetry_space_group_name_H-M 'C 1 2/c 1'
_atom_sites_solution_hydrogens geom
_atom_sites_solution_primary direct
_atom_sites_solution_secondary difmap
_audit_creation_method SHELXL-97
_cell_angle_alpha 90.00
_cell_angle_beta 131.617(2)
_cell_angle_gamma 90.00
_cell_formula_units_Z 8
_cell_length_a 9.5004(13)
_cell_length_b 12.6315(18)
_cell_length_c 6.9678(10)
_cell_measurement_reflns_used 1944
_cell_measurement_temperature 90(2)
_cell_measurement_theta_max 28.19
_cell_measurement_theta_min 3.23
_cell_volume 625.12(15)
_computing_cell_refinement 'Bruker SMART'
_computing_data_collection 'Bruker SMART'
_computing_data_reduction 'Bruker SAINT'
_computing_molecular_graphics 'Bruker SHELXTL'
_computing_publication_material 'Bruker SHELXTL'
_computing_structure_refinement 'SHELXL-97 (Sheldrick, 1997)'
_computing_structure_solution 'SHELXS-97 (Sheldrick, 1990)'
_diffrn_ambient_temperature 90(2)
_diffrn_detector_area_resol_mean 512
_diffrn_measured_fraction_theta_full 1.000
_diffrn_measured_fraction_theta_max 1.000
_diffrn_measurement_device_type 'APEX CCD area detector'
_diffrn_measurement_method 'Phi and omega scans'
_diffrn_radiation_monochromator graphite
_diffrn_radiation_probe x-ray
_diffrn_radiation_type MoK\a
_diffrn_radiation_wavelength 0.71073
_diffrn_reflns_av_R_equivalents 0.0213
_diffrn_reflns_av_sigmaI/netI 0.0181
_diffrn_reflns_limit_h_max 12
_diffrn_reflns_limit_h_min -12
_diffrn_reflns_limit_k_max 16
_diffrn_reflns_limit_k_min -16
_diffrn_reflns_limit_l_max 9
_diffrn_reflns_limit_l_min -9
_diffrn_reflns_number 3234
_diffrn_reflns_theta_full 28.26
_diffrn_reflns_theta_max 28.26
_diffrn_reflns_theta_min 3.23
_diffrn_source 'fine-focus sealed tube'
_diffrn_standards_decay_% 0.001
_exptl_absorpt_coefficient_mu 19.480
_exptl_absorpt_correction_T_max 0.1712
_exptl_absorpt_correction_T_min 0.1466
_exptl_absorpt_correction_type multi-scan
_exptl_absorpt_process_details 'SADABS SHELXL-97 (SHELDRICK, 1997)'
_exptl_crystal_colour black
_exptl_crystal_density_diffrn 3.772
_exptl_crystal_density_meas 0
_exptl_crystal_density_method 'not measured'
_exptl_crystal_description block
_exptl_crystal_F_000 652
_exptl_crystal_size_max 0.16
_exptl_crystal_size_mid 0.14
_exptl_crystal_size_min 0.14
_refine_diff_density_max 0.681
_refine_diff_density_min -1.292
_refine_diff_density_rms 0.281
_refine_ls_extinction_method none
_refine_ls_goodness_of_fit_ref 1.282
_refine_ls_hydrogen_treatment mixed
_refine_ls_matrix_type full
_refine_ls_number_parameters 44
_refine_ls_number_reflns 782
_refine_ls_number_restraints 0
_refine_ls_restrained_S_all 1.282
_refine_ls_R_factor_all 0.0202
_refine_ls_R_factor_gt 0.0190
_refine_ls_shift/su_max 0.000
_refine_ls_shift/su_mean 0.000
_refine_ls_structure_factor_coef Fsqd
_refine_ls_weighting_details 'calc w=1/[\s^2^(Fo^2^)+(0.0244P)^2^+0.4276P] where P=(Fo^2^+2Fc^2^)/3'
_refine_ls_weighting_scheme calc
_refine_ls_wR_factor_gt 0.0488
_refine_ls_wR_factor_ref 0.0492
_reflns_number_gt 752
_reflns_number_total 782
_reflns_threshold_expression >2sigma(I)
_cod_data_source_file ic061102esi20060619_105413.cif
_cod_data_source_block c2c_Compound_5_[Cu2(trz)Br2]
_cod_depositor_comments
;
The following automatic conversions were performed:

data item '_symmetry_cell_setting' value 'Monoclinic' was changed to
'monoclinic' in accordance with the
/home/saulius/struct/COD-crude-data/automatic-downloads/DataCite-retrospective/ACS/depositions/lib/dictionaries/cif_core.dic
dictionary named 'cif_core.dic' version 2.4.2 last updated on
2011-04-26.

Automatic conversion script
Id: cif_fix_values 6909 2019-04-08 15:41:33Z antanas 
;
_cod_original_sg_symbol_H-M C2/c
_cod_original_formula_sum 'C H Br Cu N1.50'
_cod_database_code 4350527

loop_
_symmetry_equiv_pos_as_xyz
'x, y, z'
'-x, y, -z+1/2'
'x+1/2, y+1/2, z'
'-x+1/2, y+1/2, -z+1/2'
'-x, -y, -z'
'x, -y, z-1/2'
'-x+1/2, -y+1/2, -z'
'x+1/2, -y+1/2, z-1/2'

loop_
_atom_site_label
_atom_site_type_symbol
_atom_site_fract_x
_atom_site_fract_y
_atom_site_fract_z
_atom_site_U_iso_or_equiv
_atom_site_adp_type
_atom_site_occupancy
_atom_site_symmetry_multiplicity
_atom_site_calc_flag
_atom_site_refinement_flags
Br1 Br 0.24177(4) 0.42478(2) 0.55448(5) 0.00742(10) Uani 1 1 d .
Cu1 Cu 0.5000 0.5000 1.0000 0.00606(13) Uani 1 2 d S
Cu2 Cu 0.0000 0.55079(4) 0.2500 0.01340(14) Uani 1 2 d S
N1 N 0.5015(3) 0.62927(18) 0.8496(4) 0.0062(4) Uani 1 1 d .
N2 N 0.0000 0.7042(2) 0.2500 0.0084(7) Uani 1 2 d S
C1 C -0.0025(4) 0.7705(2) 0.0962(5) 0.0090(5) Uani 1 1 d .
H1 H -0.0048 0.7477 -0.0358 0.011 Uiso 1 1 calc R

loop_
_atom_site_aniso_label
_atom_site_aniso_U_11
_atom_site_aniso_U_22
_atom_site_aniso_U_33
_atom_site_aniso_U_23
_atom_site_aniso_U_13
_atom_site_aniso_U_12
Br1 0.00626(16) 0.00685(16) 0.00606(15) 0.00081(9) 0.00279(13) -0.00063(9)
Cu1 0.0085(2) 0.0043(2) 0.0053(2) 0.00084(16) 0.0046(2) 0.00001(16)
Cu2 0.0154(3) 0.0047(2) 0.0134(3) 0.000 0.0067(2) 0.000
N1 0.0073(11) 0.0061(11) 0.0052(11) -0.0006(8) 0.0041(10) -0.0002(8)
N2 0.0091(17) 0.0033(15) 0.0079(15) 0.000 0.0036(14) 0.000
C1 0.0092(14) 0.0086(13) 0.0074(12) 0.0013(10) 0.0048(12) 0.0028(10)

loop_
_atom_type_symbol
_atom_type_description
_atom_type_scat_dispersion_real
_atom_type_scat_dispersion_imag
_atom_type_scat_source
C C 0.0033 0.0016 'International Tables Vol C Tables 4.2.6.8 and 6.1.1.4'
H H 0.0000 0.0000 'International Tables Vol C Tables 4.2.6.8 and 6.1.1.4'
N N 0.0061 0.0033 'International Tables Vol C Tables 4.2.6.8 and 6.1.1.4'
Cu Cu 0.3201 1.2651 'International Tables Vol C Tables 4.2.6.8 and 6.1.1.4'
Br Br -0.2901 2.4595 'International Tables Vol C Tables 4.2.6.8 and 6.1.1.4'

loop_
_geom_angle_atom_site_label_1
_geom_angle_atom_site_label_2
_geom_angle_atom_site_label_3
_geom_angle
_geom_angle_site_symmetry_1
_geom_angle_site_symmetry_3
Cu2 Br1 Cu1 114.225(15) . .
Cu2 Br1 Cu1 93.620(14) . 2_656
Cu1 Br1 Cu1 79.733(13) . 2_656
N1 Cu1 N1 179.999(1) . 5_667
N1 Cu1 Br1 89.88(7) . 5_667
N1 Cu1 Br1 90.13(7) 5_667 5_667
N1 Cu1 Br1 90.13(7) . .
N1 Cu1 Br1 89.87(7) 5_667 .
Br1 Cu1 Br1 179.999(12) 5_667 .
N1 Cu1 Br1 96.07(7) . 6_566
N1 Cu1 Br1 83.93(7) 5_667 6_566
Br1 Cu1 Br1 86.065(14) 5_667 6_566
Br1 Cu1 Br1 93.935(14) . 6_566
N1 Cu1 Br1 83.93(7) . 2_656
N1 Cu1 Br1 96.07(7) 5_667 2_656
Br1 Cu1 Br1 93.936(14) 5_667 2_656
Br1 Cu1 Br1 86.064(14) . 2_656
Br1 Cu1 Br1 180.0 6_566 2_656
N2 Cu2 Br1 131.208(12) . .
N2 Cu2 Br1 131.208(12) . 2
Br1 Cu2 Br1 97.58(2) . 2
C1 N1 N1 106.35(15) 7_566 2_656
C1 N1 Cu1 130.73(18) 7_566 .
N1 N1 Cu1 122.92(6) 2_656 .
C1 N2 C1 103.2(3) . 2
C1 N2 Cu2 128.42(16) . .
C1 N2 Cu2 128.42(16) 2 .
N1 C1 N2 112.1(2) 7_566 .
N1 C1 H1 124.0 7_566 .
N2 C1 H1 124.0 . .

loop_
_geom_bond_atom_site_label_1
_geom_bond_atom_site_label_2
_geom_bond_distance
_geom_bond_site_symmetry_2
Br1 Cu2 2.4161(5) .
Br1 Cu1 2.5381(4) .
Br1 Cu1 2.8814(4) 2_656
Cu1 N1 1.945(2) .
Cu1 N1 1.946(2) 5_667
Cu1 Br1 2.5381(4) 5_667
Cu1 Br1 2.8814(4) 6_566
Cu1 Br1 2.8814(4) 2_656
Cu2 N2 1.937(3) .
Cu2 Br1 2.4161(5) 2
N1 C1 1.320(3) 7_566
N1 N1 1.369(4) 2_656
N2 C1 1.348(3) .
N2 C1 1.348(3) 2
C1 N1 1.320(3) 7_566
C1 H1 0.9500 .

loop_
_geom_torsion_atom_site_label_1
_geom_torsion_atom_site_label_2
_geom_torsion_atom_site_label_3
_geom_torsion_atom_site_label_4
_geom_torsion
_geom_torsion_site_symmetry_1
_geom_torsion_site_symmetry_4
Cu2 Br1 Cu1 N1 -41.40(7) . .
Cu1 Br1 Cu1 N1 47.97(7) 2_656 .
Cu2 Br1 Cu1 N1 138.61(7) . 5_667
Cu1 Br1 Cu1 N1 -132.03(7) 2_656 5_667
Cu2 Br1 Cu1 Br1 159.7(18) . 5_667
Cu1 Br1 Cu1 Br1 -110.9(18) 2_656 5_667
Cu2 Br1 Cu1 Br1 54.697(13) . 6_566
Cu1 Br1 Cu1 Br1 144.059(10) 2_656 6_566
Cu2 Br1 Cu1 Br1 -125.304(13) . 2_656
Cu1 Br1 Cu1 Br1 -35.942(10) 2_656 2_656
Cu1 Br1 Cu2 N2 20.007(14) . .
Cu1 Br1 Cu2 N2 -60.358(13) 2_656 .
Cu1 Br1 Cu2 Br1 -159.993(15) . 2
Cu1 Br1 Cu2 Br1 119.642(13) 2_656 2
N1 Cu1 N1 C1 -171(18) 5_667 7_566
Br1 Cu1 N1 C1 -46.1(3) 5_667 7_566
Br1 Cu1 N1 C1 133.9(3) . 7_566
Br1 Cu1 N1 C1 39.9(3) 6_566 7_566
Br1 Cu1 N1 C1 -140.1(3) 2_656 7_566
N1 Cu1 N1 N1 10(17) 5_667 2_656
Br1 Cu1 N1 N1 135.0(3) 5_667 2_656
Br1 Cu1 N1 N1 -45.0(3) . 2_656
Br1 Cu1 N1 N1 -139.0(3) 6_566 2_656
Br1 Cu1 N1 N1 41.0(3) 2_656 2_656
Br1 Cu2 N2 C1 110.12(16) . .
Br1 Cu2 N2 C1 -69.88(16) 2 .
Br1 Cu2 N2 C1 -69.88(16) . 2
Br1 Cu2 N2 C1 110.12(16) 2 2
C1 N2 C1 N1 0.06(14) 2 7_566
Cu2 N2 C1 N1 -179.94(14) . 7_566
